data_4078343
loop_
_publ_author_name
'Caselli, Alessandro'
'Giannini, Luca'
'Solari, Euro'
'Floriani, Carlo'
'Re, Nazzareno'
'Chiesi-Villa, Angiola'
'Rizzoli, Corrado'

_publ_section_title
;
 Zirconium&#x2212;Butadiene Bonded over a Planar Set of Oxygens Derived
 from Calix[4]arene and Its Behavior as a Source of Zirconium(II)
;
_journal_issue 25
_journal_name_full Organometallics
_journal_page_first 5457
_journal_paper_doi 10.1021/om970624m
_journal_volume 16
_journal_year 1997
_chemical_formula_sum 'C91.5 H104 O4 Zr'
_chemical_formula_weight 1359.05
_space_group_IT_number 15
_symmetry_cell_setting monoclinic
_symmetry_space_group_name_Hall '-C 2yc'
_symmetry_space_group_name_H-M 'C 1 2/c 1'
_atom_sites_solution_hydrogens geom
_atom_sites_solution_primary direct
_atom_sites_solution_secondary difmap
_cell_angle_alpha 90.00(0)
_cell_angle_beta 90.19(3)
_cell_angle_gamma 90.00(0)
_cell_formula_units_Z 8.00
_cell_length_a 28.846(5)
_cell_length_b 17.387(3)
_cell_length_c 30.241(5)
_cell_measurement_reflns_used 143
_cell_measurement_temperature 25
_cell_measurement_theta_max 38.1
_cell_measurement_theta_min 20.2
_cell_volume 15167(4)
_computing_cell_refinement 'TEXSAN Software'
_computing_data_collection 'TEXSAN Software'
_computing_data_reduction 'TEXSAN Software'
_computing_structure_refinement 'SHELXS-93 (Sheldrick, 1993)'
_computing_structure_solution 'SHELXS-76 (Sheldrick, 1976)'
_diffrn_ambient_temperature 143
_diffrn_measurement_device 'Rigaku AFC6S'
_diffrn_measurement_method omega/2theta
_diffrn_radiation_monochromator graphite
_diffrn_radiation_source 'fine-focus sealed tube'
_diffrn_radiation_type CuK\a
_diffrn_radiation_wavelength 1.54178
_diffrn_reflns_av_R_equivalents 0.2028
_diffrn_reflns_av_sigmaI/netI 0.0954
_diffrn_reflns_limit_h_max 32
_diffrn_reflns_limit_h_min 0
_diffrn_reflns_limit_k_max 20
_diffrn_reflns_limit_k_min 0
_diffrn_reflns_limit_l_max 36
_diffrn_reflns_limit_l_min -36
_diffrn_reflns_number 11677
_diffrn_reflns_theta_max 70.04
_diffrn_reflns_theta_min 2.92
_diffrn_standards_decay_% 0.8
_diffrn_standards_interval_count 150
_diffrn_standards_number 3
_exptl_absorpt_coefficient_mu 1.5638
_exptl_absorpt_correction_T_max 1.000
_exptl_absorpt_correction_T_min 0.435
_exptl_absorpt_correction_type 'North et al. 1968'
_exptl_crystal_colour colourless
_exptl_crystal_density_diffrn 1.1903
_exptl_crystal_description prism
_exptl_crystal_F_000 5800.0
_exptl_crystal_size_max 0.63
_exptl_crystal_size_mid 0.47
_exptl_crystal_size_min 0.12
_refine_diff_density_max 1.254
_refine_diff_density_min -2.725
_refine_diff_density_rms .115
_refine_ls_extinction_method none
_refine_ls_goodness_of_fit_all 1.069
_refine_ls_goodness_of_fit_obs 1.145
_refine_ls_hydrogen_treatment 'not refined'
_refine_ls_matrix_type full
_refine_ls_number_parameters 836
_refine_ls_number_reflns 10081
_refine_ls_number_restraints 10
_refine_ls_restrained_S_all 1.186
_refine_ls_restrained_S_obs 1.146
_refine_ls_R_factor_all 0.1255
_refine_ls_R_factor_obs 0.0672
_refine_ls_shift/esd_max -0.001
_refine_ls_shift/esd_mean 0.000
_refine_ls_structure_factor_coef Fsqd
_refine_ls_weighting_details 'w=1/[\s^2^(Fo^2^)+(0.1211P)^2^+37.5265P] where P=(Fo^2^+2Fc^2^)/3'
_refine_ls_weighting_scheme calc
_refine_ls_wR_factor_all 0.2318
_refine_ls_wR_factor_obs 0.1971
_reflns_number_observed 7262
_reflns_number_total 11381
_reflns_observed_criterion >2sigma(I)
_cod_data_source_file om5457.cif
_cod_data_source_block COMPLEX_7
_cod_depositor_comments
;
The following automatic conversions were performed:

'_refine_ls_weighting_scheme' value 'calc
w=1/[\s^2^(Fo^2^)+(0.1211P)^2^+37.5265P] where P=(Fo^2^+2Fc^2^)/3'
was changed to 'calc'. New tag '_refine_ls_weighting_details' was
created. The value of the new tag was set to
'w=1/[\s^2^(Fo^2^)+(0.1211P)^2^+37.5265P] where P=(Fo^2^+2Fc^2^)/3'.

Automatic conversion script
Id: cif_fix_values 3143 2015-03-26 13:38:13Z robertas 
;
_cod_original_cell_volume 15167.(4)
_cod_original_sg_symbol_H-M 'C 2/C               '
_cod_database_code 4078343

loop_
_symmetry_equiv_pos_as_xyz
'x, y, z'
'-x, y, -z+1/2'
'x+1/2, y+1/2, z'
'-x+1/2, y+1/2, -z+1/2'
'-x, -y, -z'
'x, -y, z-1/2'
'-x+1/2, -y+1/2, -z'
'x+1/2, -y+1/2, z-1/2'

loop_
_atom_site_aniso_label
_atom_site_aniso_U_11
_atom_site_aniso_U_22
_atom_site_aniso_U_33
_atom_site_aniso_U_23
_atom_site_aniso_U_13
_atom_site_aniso_U_12
ZR1 0.0077(2) 0.0118(3) 0.0144(3) -0.0008(2) 0.0102(2) -0.0006(2)
O1 0.0175(20) 0.0140(20) 0.0244(22) -0.0007(17) 0.0065(17) -0.0062(16)
O2 0.0146(19) 0.0090(18) 0.0188(21) 0.0013(16) 0.0127(16) -0.0018(15)
O3 0.0103(19) 0.0253(22) 0.0213(21) 0.0037(18) 0.0098(16) -0.0004(17)
O4 0.0136(19) 0.0133(19) 0.0152(19) 0.0010(16) 0.0135(16) -0.0027(16)
C1 0.0092(26) 0.0242(31) 0.0117(27) -0.0043(25) 0.0077(21) -0.0007(24)
C2 0.0065(25) 0.0152(28) 0.0186(29) 0.0002(23) 0.0081(22) 0.0016(22)
C3 0.0107(26) 0.0119(27) 0.0217(30) -0.0022(24) 0.0096(23) 0.0031(22)
C4 0.0104(27) 0.0173(30) 0.0257(32) -0.0013(26) 0.0040(24) 0.0024(23)
C5 0.0146(28) 0.0192(31) 0.0224(31) -0.0012(25) 0.0088(24) 0.0036(24)
C6 0.0083(26) 0.0152(29) 0.0247(31) -0.0007(25) 0.0116(22) 0.0027(23)
C7 0.0111(28) 0.0125(28) 0.0277(33) 0.0027(25) 0.0068(24) -0.0019(23)
C8 0.0112(27) 0.0119(28) 0.0258(33) 0.0045(24) 0.0078(24) -0.0063(23)
C9 0.0253(32) 0.0135(29) 0.0233(33) 0.0002(25) 0.0154(26) -0.0066(25)
C10 0.0289(34) 0.0076(27) 0.0253(33) 0.0003(24) 0.0190(27) -0.0098(25)
C11 0.0198(31) 0.0112(27) 0.0304(35) -0.0056(25) 0.0146(26) -0.0038(24)
C12 0.0140(28) 0.0078(26) 0.0256(32) 0.0034(24) 0.0090(24) -0.0056(22)
C13 0.0125(28) 0.0088(26) 0.0273(33) 0.0043(24) 0.0109(25) -0.0017(22)
C14 0.0126(28) 0.0147(29) 0.0224(31) -0.0011(24) 0.0065(23) 0.0029(23)
C15 0.0127(28) 0.0165(29) 0.0231(32) 0.0032(25) 0.0055(24) -0.0015(24)
C16 0.0186(30) 0.0204(31) 0.0206(31) -0.0002(26) 0.0061(25) 0.0046(25)
C17 0.0088(28) 0.0256(33) 0.0244(32) -0.0022(26) 0.0047(24) -0.0006(25)
C18 0.0084(27) 0.0301(35) 0.0270(33) 0.0047(28) 0.0061(23) -0.0034(25)
C19 0.0077(26) 0.0243(32) 0.0258(32) -0.0083(27) 0.0035(23) -0.0004(24)
C20 0.0042(26) 0.0200(31) 0.0282(33) -0.0006(26) 0.0069(23) 0.0029(23)
C21 0.0091(27) 0.0159(29) 0.0233(31) -0.0058(25) 0.0036(23) -0.0025(23)
C22 0.0097(27) 0.0130(27) 0.0148(28) -0.0019(23) 0.0058(22) -0.0003(22)
C23 0.0098(27) 0.0148(29) 0.0249(32) -0.0041(25) 0.0065(24) 0.0002(23)
C24 0.0100(27) 0.0174(29) 0.0184(30) 0.0035(24) 0.0109(23) 0.0005(23)
C25 0.0134(28) 0.0108(26) 0.0156(29) 0.0016(22) 0.0070(23) 0.0004(22)
C26 0.0065(26) 0.0104(26) 0.0158(29) -0.0043(22) 0.0044(22) 0.0006(21)
C27 0.0168(28) 0.0072(26) 0.0134(27) 0.0016(22) 0.0126(23) -0.0031(22)
C28 0.0067(26) 0.0143(28) 0.0196(29) 0.0026(23) 0.0087(22) 0.0036(22)
C29 0.0211(32) 0.0255(34) 0.0292(35) -0.0017(28) -0.0061(27) 0.0037(26)
C30 0.0781(60) 0.0360(44) 0.0328(42) -0.0012(35) -0.0049(39) 0.0112(42)
C31 0.0914(70) 0.0408(48) 0.0472(51) 0.0128(40) -0.0308(48) -0.0036(46)
C32 0.0327(44) 0.0952(77) 0.0600(56) -0.0032(53) -0.0164(40) 0.0163(46)
C33 0.0335(37) 0.0186(32) 0.0334(38) -0.0068(28) 0.0231(30) -0.0086(28)
C34 0.0358(42) 0.0487(46) 0.0509(48) -0.0224(39) 0.0395(38) -0.0128(36)
C35 0.0796(63) 0.0582(54) 0.0273(41) -0.0059(38) 0.0295(41) 0.0219(48)
C36 0.0435(43) 0.0288(38) 0.0436(44) -0.0128(33) 0.0292(36) -0.0152(33)
C37 0.0107(29) 0.0295(36) 0.0358(36) -0.0033(30) 0.0118(26) 0.0079(26)
C38 0.0135(31) 0.0394(40) 0.0367(38) -0.0014(32) 0.0073(27) 0.0113(28)
C39 0.0128(30) 0.0345(37) 0.0429(41) -0.0024(32) 0.0136(28) -0.0020(28)
C40 0.0189(33) 0.0420(41) 0.0375(40) -0.0083(33) 0.0161(29) 0.0019(30)
C41 0.0163(30) 0.0240(32) 0.0214(31) 0.0047(26) 0.0131(25) 0.0003(25)
C42 0.0380(40) 0.0438(43) 0.0259(37) 0.0032(32) 0.0196(31) -0.0141(34)
C43 0.0366(40) 0.0301(37) 0.0353(39) -0.0013(32) 0.0134(32) -0.0141(32)
C44 0.0259(38) 0.0555(50) 0.0570(50) 0.0271(41) 0.0319(36) 0.0183(35)
C45 0.0194(30) 0.0135(29) 0.0248(32) -0.0002(25) 0.0166(25) -0.0030(24)
C46 0.0253(32) 0.0176(30) 0.0228(32) -0.0124(26) 0.0143(26) -0.0014(26)
C47 0.0268(0) 0.0245(0) 0.0284(0) 0.0004(28) 0.0201(26) 0.0078(28)
C48 0.0087(26) 0.0138(27) 0.0156(28) 0.0018(22) 0.0065(22) -0.0005(22)
C49 0.0091(27) 0.0113(26) 0.0232(30) 0.0048(24) 0.0087(23) 0.0004(22)
C50 0.0138(28) 0.0154(28) 0.0201(30) -0.0025(25) 0.0098(23) -0.0057(24)
C51 0.0218(32) 0.0108(28) 0.0252(33) 0.0045(24) 0.0119(26) -0.0002(24)
C52 0.0128(29) 0.0209(32) 0.0415(40) -0.0006(29) 0.0142(27) -0.0058(25)
C53 0.0115(30) 0.0309(36) 0.0349(38) -0.0023(30) 0.0083(26) 0.0027(26)
C54 0.0183(31) 0.0216(32) 0.0278(34) 0.0024(27) 0.0050(26) -0.0043(26)
C55 0.0310(35) 0.0105(27) 0.0288(35) 0.0052(26) 0.0203(29) 0.0012(26)
C56 0.0527(45) 0.0262(36) 0.0203(33) -0.0032(29) 0.0122(31) -0.0072(33)
C57 0.0942(66) 0.0265(38) 0.0185(35) -0.0103(31) 0.0076(39) -0.0139(42)
C58 0.1362(94) 0.0165(37) 0.0264(43) -0.0031(33) 0.0316(55) -0.0084(49)
C59 0.0995(71) 0.0175(35) 0.0331(44) 0.0114(33) 0.0523(49) 0.0244(42)
C60 0.0498(43) 0.0109(29) 0.0337(37) 0.0064(27) 0.0342(33) 0.0094(29)
C62 0.0398(42) 0.0287(39) 0.0605(53) -0.0150(35) 0.0314(39) -0.0149(32)
C64 0.1088(84) 0.0393(50) 0.0624(62) 0.0052(46) 0.0057(58) -0.0069(53)
C66 0.0295(38) 0.0283(39) 0.0877(65) -0.0218(41) 0.0325(40) -0.0109(32)
C67 0.164(12) 0.038(5) 0.056(6) -0.009(5) -0.030(7) -0.034(6)
C68 0.0490(50) 0.0450(48) 0.0584(56) 0.0051(42) 0.0054(41) -0.0101(40)
C69 0.0675(63) 0.0735(67) 0.0536(56) -0.0017(50) 0.0075(48) -0.0201(53)
C70 0.0461(54) 0.0627(64) 0.1013(86) -0.0190(60) 0.0023(54) -0.0114(47)
C71 0.0681(67) 0.0519(58) 0.0916(82) 0.0037(57) 0.0367(61) -0.0005(51)
C72 0.0971(84) 0.0744(74) 0.0596(65) -0.0072(56) 0.0264(60) 0.0035(65)
C73 0.0578(54) 0.0559(55) 0.0447(49) -0.0101(41) -0.0116(42) -0.0064(43)
C74 0.0688(69) 0.1080(93) 0.0802(77) 0.0044(68) 0.0194(58) -0.0348(65)
C75 0.010(4) 0.082(8) 0.153(12) -0.064(8) 0.030(6) -0.003(4)
C77 0.016(4) 0.163(13) 0.064(7) -0.034(8) 0.012(4) 0.014(6)
C78 0.0133(37) 0.0713(64) 0.0991(81) -0.0269(60) 0.0100(44) 0.0058(39)
C79 0.0137(37) 0.0760(68) 0.0776(67) -0.0384(57) 0.0013(38) -0.0038(39)
C80 0.0161(36) 0.0770(67) 0.0768(64) -0.0230(54) 0.0123(38) 0.0049(40)
C82 0.0744(70) 0.0581(61) 0.0645(63) -0.0124(51) -0.0144(54) -0.0153(53)
C83 0.050(6) 0.124(11) 0.056(6) -0.034(7) -0.020(5) 0.023(6)
C84 0.037(6) 0.181(16) 0.059(7) 0.007(9) -0.020(5) -0.030(8)
C85 0.100(10) 0.109(11) 0.089(9) 0.052(8) -0.054(8) -0.066(9)
C86 0.117(11) 0.060(7) 0.105(10) -0.021(7) -0.055(9) 0.020(7)
C87 0.0571(61) 0.1110(99) 0.0598(64) -0.0388(65) 0.0099(49) -0.0040(64)
C88 0.163(16) 0.120(13) 0.127(13) 0.002(11) -0.013(11) -0.046(12)

loop_
_atom_site_label
_atom_site_fract_x
_atom_site_fract_y
_atom_site_fract_z
_atom_site_U_iso_or_equiv
_atom_site_thermal_displace_type
_atom_site_type_symbol
_atom_site_calc_flag
_atom_site_calc_attached_atom
_atom_site_aniso_ratio
ZR1 0.29182(1) -0.02241(3) 0.20814(1) 0.0113(1) aniso Zr . . 69.99
O1 0.2660(1) 0.0089(2) 0.1510(1) 0.0186(12) aniso O . . 3.48
O2 0.2806(1) -0.1456(2) 0.1810(1) 0.0141(10) aniso O . . 10.10
O3 0.3559(1) -0.0567(2) 0.2163(1) 0.0189(12) aniso O . . 6.82
O4 0.3210(1) 0.1013(2) 0.2057(1) 0.0140(11) aniso O . . 97.75
C1 0.2540(2) 0.0276(3) 0.1093(2) 0.0150(17) aniso C . . 10.64
C2 0.2593(2) 0.1019(3) 0.0942(2) 0.0134(16) aniso C . . 9.76
C3 0.2436(2) 0.1205(3) 0.0519(2) 0.0148(16) aniso C . . 7.99
C4 0.2232(2) 0.0658(3) 0.0242(2) 0.0178(18) aniso C . . 3.10
C5 0.2201(2) -0.0098(3) 0.0399(2) 0.0187(18) aniso C . . 3.66
C6 0.2356(2) -0.0301(3) 0.0817(2) 0.0161(15) aniso C . . 17.12
C7 0.2325(2) -0.1120(3) 0.0991(2) 0.0171(17) aniso C . . 4.19
C8 0.2800(2) -0.1510(3) 0.1013(2) 0.0163(18) aniso C . . 15.25
C9 0.3008(2) -0.1757(3) 0.0622(2) 0.0206(18) aniso C . . 7.11
C10 0.3438(2) -0.2131(3) 0.0624(2) 0.0205(19) aniso C . . *****
C11 0.3664(2) -0.2217(3) 0.1028(2) 0.0204(18) aniso C . . 4.42
C12 0.3469(2) -0.1976(3) 0.1429(2) 0.0158(17) aniso C . . 17.67
C13 0.3028(2) -0.1642(3) 0.1409(2) 0.0162(17) aniso C . . 8.59
C14 0.3746(2) -0.2072(3) 0.1851(2) 0.0166(16) aniso C . . 3.24
C15 0.4118(2) -0.1461(3) 0.1894(2) 0.0174(17) aniso C . . 2.81
C16 0.4578(2) -0.1610(3) 0.1762(2) 0.0199(18) aniso C . . 2.30
C17 0.4919(2) -0.1036(4) 0.1774(2) 0.0196(18) aniso C . . 3.73
C18 0.4787(2) -0.0311(4) 0.1910(2) 0.0218(19) aniso C . . 5.92
C19 0.4333(2) -0.0134(4) 0.2049(2) 0.0193(16) aniso C . . 4.83
C20 0.4004(2) -0.0729(3) 0.2034(2) 0.0174(17) aniso C . . 16.26
C21 0.4190(2) 0.0681(3) 0.2152(2) 0.0161(18) aniso C . . 3.46
C22 0.3985(2) 0.1090(3) 0.1756(2) 0.0125(16) aniso C . . 3.26
C23 0.4273(2) 0.1333(3) 0.1415(2) 0.0165(16) aniso C . . 4.06
C24 0.4105(2) 0.1669(3) 0.1029(2) 0.0153(17) aniso C . . 11.19
C25 0.3619(2) 0.1732(3) 0.0981(2) 0.0133(16) aniso C . . 2.97
C26 0.3320(2) 0.1509(3) 0.1319(2) 0.0109(15) aniso C . . 4.95
C27 0.3508(2) 0.1199(3) 0.1701(2) 0.0124(17) aniso C . . 38.57
C28 0.2800(2) 0.1612(3) 0.1249(2) 0.0135(15) aniso C . . 13.13
C29 0.2012(2) 0.0878(4) -0.0202(2) 0.0253(20) aniso C . . 2.00
C30 0.2114(3) 0.0309(4) -0.0561(2) 0.0490(27) aniso C . . 2.53
C31 0.2133(4) 0.1681(5) -0.0341(3) 0.0599(34) aniso C . . 4.36
C32 0.1474(3) 0.0835(6) -0.0136(3) 0.0627(35) aniso C . . 4.49
C33 0.3641(2) -0.2485(4) 0.0199(2) 0.0285(20) aniso C . . 5.84
C34 0.4179(2) -0.2425(4) 0.0204(3) 0.0450(26) aniso C . . 36.65
C35 0.3461(3) -0.2093(5) -0.0209(2) 0.0550(32) aniso C . . 10.64
C36 0.3508(3) -0.3328(4) 0.0191(2) 0.0386(23) aniso C . . 5.73
C37 0.5411(2) -0.1233(4) 0.1625(2) 0.0253(18) aniso C . . 12.63
C38 0.5594(2) -0.1908(4) 0.1900(2) 0.0299(21) aniso C . . 5.85
C39 0.5746(2) -0.0546(4) 0.1688(2) 0.0300(21) aniso C . . 6.44
C40 0.5400(2) -0.1458(4) 0.1135(2) 0.0328(21) aniso C . . 5.98
C41 0.4432(2) 0.1994(4) 0.0674(2) 0.0205(17) aniso C . . 6.57
C42 0.4221(2) 0.1917(4) 0.0210(2) 0.0359(23) aniso C . . 7.54
C43 0.4514(2) 0.2841(4) 0.0773(2) 0.0340(23) aniso C . . 3.55
C44 0.4895(2) 0.1570(5) 0.0676(3) 0.0460(27) aniso C . . 16.87
C45 0.2539(2) -0.2102(3) 0.1978(2) 0.0192(18) aniso C . . 8.12
C46 0.3133(2) 0.1677(3) 0.2342(2) 0.0218(19) aniso C . . 11.46
C47 0.2612(2) 0.0091(4) 0.2711(2) 0.0265(0) aniso C . . 8.32
C48 0.2370(2) -0.0494(3) 0.2557(2) 0.0127(15) aniso C . . 4.29
C49 0.1969(2) -0.0916(3) 0.2738(2) 0.0145(17) aniso C . . 6.45
C50 0.1946(2) -0.1121(3) 0.3186(2) 0.0164(17) aniso C . . 5.28
C51 0.1567(2) -0.1510(3) 0.3354(2) 0.0192(17) aniso C . . 4.63
C52 0.1201(2) -0.1712(4) 0.3077(2) 0.0250(19) aniso C . . 9.13
C53 0.1214(2) -0.1522(4) 0.2641(2) 0.0257(19) aniso C . . 4.50
C54 0.1597(2) -0.1122(4) 0.2468(2) 0.0226(19) aniso C . . 2.27
C55 0.2562(2) 0.0537(3) 0.3124(2) 0.0234(20) aniso C . . 7.43
C56 0.2954(3) 0.0707(4) 0.3381(2) 0.0330(21) aniso C . . 3.62
C57 0.2918(3) 0.1132(4) 0.3768(2) 0.0464(27) aniso C . . 8.69
C58 0.2494(4) 0.1404(4) 0.3909(3) 0.0596(37) aniso C . . 9.32
C59 0.2106(4) 0.1236(4) 0.3658(3) 0.0499(30) aniso C . . 34.51
C60 0.2136(2) 0.0808(3) 0.3269(2) 0.0314(22) aniso C . . 12.33
C61A 0.4001(2) -0.0222(3) 0.0365(2) 0.0429(27) iso C . . 5.82
C61B 0.3816(7) -0.0025(11) -0.0078(6) 0.0702(38) iso C . . 2.95
C62 0.3551(2) 0.0021(3) 0.0276(2) 0.0484(28) aniso C . . 7.37
C63A 0.3418(2) 0.0188(4) -0.0156(2) 0.0862(49) iso C . . 8.78
C63B 0.3753(5) -0.0172(12) 0.0684(4) 0.0508(27) iso C . . 1.76
C64 0.3735(2) 0.0113(4) -0.0498(2) 0.0648(35) aniso C . . 1.96
C65A 0.4185(2) -0.0130(4) -0.0409(2) 0.0700(36) iso C . . 2.79
C65B 0.4492(6) -0.0420(19) 0.0441(4) 0.0705(41) iso C . . 2.90
C66 0.4318(1) -0.0298(3) 0.0023(2) 0.0770(44) aniso C . . 2.52
C67 0.4187(4) -0.0417(5) 0.0805(3) 0.0528(31) aniso C . . 2.04
C68 0.4594(3) -0.4481(5) 0.1028(3) 0.0856(46) aniso C . . 3.26
C69 0.4913(3) -0.4052(6) 0.1270(3) 0.0815(46) aniso C . . 84.70
C70 0.5272(3) -0.3688(6) 0.1066(4) 0.0842(48) aniso C . . 21.32
C71 0.5326(4) -0.3720(6) 0.0623(4) 0.0809(47) aniso C . . 18.91
C72 0.5015(4) -0.4139(6) 0.0375(4) 0.0612(39) aniso C . . 10.81
C73 0.4648(3) -0.4513(5) 0.0578(3) 0.0558(37) aniso C . . 8.59
C74 0.4204(4) -0.4910(7) 0.1239(4) 0.0566(33) aniso C . . 8.17
C75 0.1639(3) 0.1717(7) 0.1566(5) 0.1348(76) aniso C . . 13.88
C76 0.1582(3) 0.2053(9) 0.1159(5) 0.0657(36) aniso C . . 2.37
C77 0.1691(3) 0.2807(9) 0.1088(3) 0.0769(47) aniso C . . 4.47
C78 0.1858(2) 0.3259(6) 0.1433(4) 0.0923(61) aniso C . . 8.80
C79 0.1907(2) 0.2919(6) 0.1842(3) 0.0995(60) aniso C . . 5.93
C80 0.1803(2) 0.2164(6) 0.1913(3) 0.0939(57) aniso C . . 3.38
C81 0.1526(4) 0.0900(8) 0.1629(6) 0.0759(45) aniso C . . 3.63
C82 0.0728(4) -0.1590(6) 0.1436(3) 0.1367(82) aniso C . . 2.18
C83 0.0335(4) -0.1589(8) 0.1668(4) 0.0502(62) aniso C . . 0.00
C84 0.0206(3) -0.2219(11) 0.1895(4) 0.0369(58) aniso C . . 0.00
C85 0.0456(5) -0.2852(9) 0.1904(4) 0.100(10) aniso C . . 0.00
C86 0.0869(5) -0.2887(7) 0.1675(5) 0.117(11) aniso C . . 0.00
C87 0.1007(3) -0.2226(8) 0.1443(3) 0.0571(61) aniso C . . 0.00
C88 0.0892(6) -0.0922(9) 0.1168(5) 0.163(16) aniso C . . 0.00
C89 0.5309(3) -0.4127(7) 0.2501(5) 0.0469(40) iso C . . 0.00
C90 0.5185(3) -0.4893(5) 0.2444(4) 0.0500(43) iso C . . 0.00
C91 0.4720(4) -0.5097(5) 0.2419(4) 0.0502(43) iso C . . 0.00
C92 0.4379(3) -0.4535(7) 0.2452(4) 0.0582(47) iso C . . 0.00
C93 0.4503(4) -0.3769(6) 0.2509(5) 0.0610(49) iso C . . 0.00
C94 0.4968(4) -0.3565(4) 0.2534(6) 0.0557(37) iso C . . 0.00
C95 0.5818(7) -0.3901(12) 0.2560(7) 0.0703(55) iso C . . 0.00
H3 0.24540(0) 0.18180(0) 0.04420(0) 0.0500(0) iso H calc C3 1.00
H5 0.20680(0) -0.06000(0) 0.01970(0) 0.0500(0) iso H calc C5 1.00
H71 0.21280(0) -0.11680(0) 0.12690(0) 0.0500(0) iso H calc C7 1.00
H72 0.21100(0) -0.13730(0) 0.08240(0) 0.0500(0) iso H calc C7 1.00
H9 0.28740(0) -0.15870(0) 0.02720(0) 0.0500(0) iso H calc C9 1.00
H11 0.39660(0) -0.25700(0) 0.10000(0) 0.0500(0) iso H calc C11 1.00
H141 0.35500(0) -0.21590(0) 0.21390(0) 0.0500(0) iso H calc C14 1.00
H142 0.39040(0) -0.25630(0) 0.18700(0) 0.0500(0) iso H calc C14 1.00
H16 0.46440(0) -0.21650(0) 0.16050(0) 0.0500(0) iso H calc C16 1.00
H18 0.50310(0) 0.02380(0) 0.18790(0) 0.0500(0) iso H calc C18 1.00
H211 0.39660(0) 0.08420(0) 0.24300(0) 0.0500(0) iso H calc C21 1.00
H212 0.44840(0) 0.10410(0) 0.22410(0) 0.0500(0) iso H calc C21 1.00
H23 0.46080(0) 0.12340(0) 0.14270(0) 0.0500(0) iso H calc C23 1.00
H25 0.34700(0) 0.20250(0) 0.07250(0) 0.0500(0) iso H calc C25 1.00
H281 0.26320(0) 0.16340(0) 0.15320(0) 0.0500(0) iso H calc C28 1.00
H282 0.27430(0) 0.22320(0) 0.11560(0) 0.0500(0) iso H calc C28 1.00
H301 0.19720(0) 0.04760(0) -0.08350(0) 0.0500(0) iso H calc C30 1.00
H302 0.20100(0) -0.01900(0) -0.04870(0) 0.0500(0) iso H calc C30 1.00
H303 0.24500(0) 0.02930(0) -0.06100(0) 0.0500(0) iso H calc C30 1.00
H311 0.20680(0) 0.20470(0) -0.01160(0) 0.0500(0) iso H calc C31 1.00
H312 0.19630(0) 0.18230(0) -0.06080(0) 0.0500(0) iso H calc C31 1.00
H313 0.24640(0) 0.17140(0) -0.04150(0) 0.0500(0) iso H calc C31 1.00
H321 0.13780(0) 0.11780(0) 0.00950(0) 0.0500(0) iso H calc C32 1.00
H322 0.13810(0) 0.03150(0) -0.00560(0) 0.0500(0) iso H calc C32 1.00
H323 0.13160(0) 0.09710(0) -0.04070(0) 0.0500(0) iso H calc C32 1.00
H341 0.43030(0) -0.26810(0) 0.04680(0) 0.0500(0) iso H calc C34 1.00
H342 0.42790(0) -0.18980(0) 0.02120(0) 0.0500(0) iso H calc C34 1.00
H343 0.43100(0) -0.26740(0) -0.00500(0) 0.0500(0) iso H calc C34 1.00
H351 0.35450(0) -0.15480(0) -0.02080(0) 0.0500(0) iso H calc C35 1.00
H352 0.31260(0) -0.21220(0) -0.02240(0) 0.0500(0) iso H calc C35 1.00
H353 0.35870(0) -0.23200(0) -0.04730(0) 0.0500(0) iso H calc C35 1.00
H361 0.36210(0) -0.35840(0) 0.04520(0) 0.0500(0) iso H calc C36 1.00
H362 0.36340(0) -0.35760(0) -0.00670(0) 0.0500(0) iso H calc C36 1.00
H363 0.31730(0) -0.33780(0) 0.01820(0) 0.0500(0) iso H calc C36 1.00
H381 0.56060(0) -0.17620(0) 0.22080(0) 0.0500(0) iso H calc C38 1.00
H382 0.59050(0) -0.20380(0) 0.18070(0) 0.0500(0) iso H calc C38 1.00
H383 0.53990(0) -0.23460(0) 0.18660(0) 0.0500(0) iso H calc C38 1.00
H391 0.57580(0) -0.04070(0) 0.19970(0) 0.0500(0) iso H calc C39 1.00
H392 0.56400(0) -0.01130(0) 0.15190(0) 0.0500(0) iso H calc C39 1.00
H393 0.60530(0) -0.06860(0) 0.15920(0) 0.0500(0) iso H calc C39 1.00
H401 0.57020(0) -0.15800(0) 0.10360(0) 0.0500(0) iso H calc C40 1.00
H402 0.52790(0) -0.10260(0) 0.09660(0) 0.0500(0) iso H calc C40 1.00
H403 0.51950(0) -0.18880(0) 0.10950(0) 0.0500(0) iso H calc C40 1.00
H421 0.44300(0) 0.21170(0) -0.00090(0) 0.0500(0) iso H calc C42 1.00
H422 0.39300(0) 0.21870(0) 0.01900(0) 0.0500(0) iso H calc C42 1.00
H423 0.41630(0) 0.13770(0) 0.01410(0) 0.0500(0) iso H calc C42 1.00
H431 0.47160(0) 0.30620(0) 0.05580(0) 0.0500(0) iso H calc C43 1.00
H432 0.46490(0) 0.29030(0) 0.10640(0) 0.0500(0) iso H calc C43 1.00
H433 0.42210(0) 0.31180(0) 0.07680(0) 0.0500(0) iso H calc C43 1.00
H441 0.50970(0) 0.17730(0) 0.04550(0) 0.0500(0) iso H calc C44 1.00
H442 0.48470(0) 0.10250(0) 0.06180(0) 0.0500(0) iso H calc C44 1.00
H443 0.50440(0) 0.16150(0) 0.09630(0) 0.0500(0) iso H calc C44 1.00
H451 0.23990(0) -0.19590(0) 0.22470(0) 0.0500(0) iso H calc C45 1.00
H452 0.22930(0) -0.21620(0) 0.17960(0) 0.0500(0) iso H calc C45 1.00
H453 0.27530(0) -0.25600(0) 0.19900(0) 0.0500(0) iso H calc C45 1.00
H461 0.29070(0) 0.16430(0) 0.25780(0) 0.0500(0) iso H calc C46 1.00
H462 0.34670(0) 0.18450(0) 0.24780(0) 0.0500(0) iso H calc C46 1.00
H463 0.30850(0) 0.22400(0) 0.21930(0) 0.0500(0) iso H calc C46 1.00
H50 0.22230(0) -0.09650(0) 0.33670(0) 0.0500(0) iso H calc C50 1.00
H51 0.15700(0) -0.17670(0) 0.36860(0) 0.0500(0) iso H calc C51 1.00
H52 0.09250(0) -0.19630(0) 0.32490(0) 0.0500(0) iso H calc C52 1.00
H53 0.09190(0) -0.15560(0) 0.24310(0) 0.0500(0) iso H calc C53 1.00
H54 0.16030(0) -0.09600(0) 0.21180(0) 0.0500(0) iso H calc C54 1.00
H56 0.32620(0) 0.06370(0) 0.32580(0) 0.0500(0) iso H calc C56 1.00
H57 0.32500(0) 0.12300(0) 0.39810(0) 0.0500(0) iso H calc C57 1.00
H58 0.25220(0) 0.16260(0) 0.42300(0) 0.0500(0) iso H calc C58 1.00
H59 0.18310(0) 0.14320(0) 0.37270(0) 0.0500(0) iso H calc C59 1.00
H60 0.18600(0) 0.06930(0) 0.31050(0) 0.0500(0) iso H calc C60 1.00
H69 0.48760(0) -0.40250(0) 0.15840(0) 0.0500(0) iso H calc C69 1.00
H70 0.54930(0) -0.34050(0) 0.12330(0) 0.0500(0) iso H calc C70 1.00
H71 0.55750(0) -0.34540(0) 0.04900(0) 0.0500(0) iso H calc C7 1.00
H72 0.50580(0) -0.41710(0) 0.00670(0) 0.0500(0) iso H calc C7 1.00
H73 0.44340(0) -0.48020(0) 0.04100(0) 0.0500(0) iso H calc C73 1.00
H741 0.42210(0) -0.48190(0) 0.15620(0) 0.0500(0) iso H calc C74 1.00
H742 0.42390(0) -0.54510(0) 0.11930(0) 0.0500(0) iso H calc C74 1.00
H743 0.39150(0) -0.47340(0) 0.11360(0) 0.0500(0) iso H calc C74 1.00
H76 0.14580(0) 0.17730(0) 0.09160(0) 0.0500(0) iso H calc C76 1.00
H77 0.16540(0) 0.30220(0) 0.08020(0) 0.0500(0) iso H calc C77 1.00
H78 0.19280(0) 0.37960(0) 0.13830(0) 0.0500(0) iso H calc C78 1.00
H79 0.20200(0) 0.32020(0) 0.20850(0) 0.0500(0) iso H calc C79 1.00
H80 0.18400(0) 0.19300(0) 0.22010(0) 0.0500(0) iso H calc C80 1.00
H811 0.14160(0) 0.06620(0) 0.13620(0) 0.0500(0) iso H calc C81 1.00
H812 0.12860(0) 0.08350(0) 0.18550(0) 0.0500(0) iso H calc C81 1.00
H813 0.17960(0) 0.06110(0) 0.17320(0) 0.0500(0) iso H calc C81 1.00
H83 0.01450(0) -0.11220(0) 0.16720(0) 0.0500(0) iso H calc C83 1.00
H84 -0.00760(0) -0.21740(0) 0.20610(0) 0.0500(0) iso H calc C84 1.00
H85 0.03410(0) -0.32770(0) 0.20600(0) 0.0500(0) iso H calc C85 1.00
H86 0.10640(0) -0.33180(0) 0.16750(0) 0.0500(0) iso H calc C86 1.00
H87 0.12970(0) -0.22160(0) 0.12830(0) 0.0500(0) iso H calc C87 1.00
H881 0.06760(0) -0.05050(0) 0.11720(0) 0.0500(0) iso H calc C88 1.00
H882 0.09320(0) -0.10720(0) 0.08520(0) 0.0500(0) iso H calc C88 1.00
H883 0.11920(0) -0.07400(0) 0.12660(0) 0.0500(0) iso H calc C88 1.00

loop_
_atom_type_symbol
_atom_type_description
_atom_type_scat_dispersion_real
_atom_type_scat_dispersion_imag
_atom_type_scat_source
Zr Zr -.1862 2.2449 'International Tables Vol C Tables 4.2.6.8 and 6.1.1.4'
O O .0492 .0322 'International Tables Vol C Tables 4.2.6.8 and 6.1.1.4'
C C .0181 .0091 'International Tables Vol C Tables 4.2.6.8 and 6.1.1.4'
H H .0000 .0000 'International Tables Vol C Tables 4.2.6.8 and 6.1.1.4'

loop_
_geom_angle_atom_site_label_1
_geom_angle_atom_site_label_2
_geom_angle_atom_site_label_3
_geom_angle
_geom_angle_publ_flag
C47 ZR1 C48 35.2(2) yes
O4 ZR1 C48 118.9(2) yes
O4 ZR1 C47 86.7(2) yes
O3 ZR1 C48 122.4(2) yes
O3 ZR1 C47 110.7(2) yes
O3 ZR1 O4 86.8(1) yes
O2 ZR1 C48 86.2(2) yes
O2 ZR1 C47 119.2(2) yes
O2 ZR1 O4 154.1(1) yes
O2 ZR1 O3 83.9(1) yes
O1 ZR1 C48 111.4(2) yes
O1 ZR1 C47 123.3(2) yes
O1 ZR1 O4 81.4(1) yes
O1 ZR1 O3 123.6(1) yes
O1 ZR1 O2 83.8(1) yes
ZR1 O1 C1 172.0(3) yes
ZR1 O2 C45 131.6(3) yes
ZR1 O2 C13 116.9(3) yes
C13 O2 C45 111.4(4) yes
ZR1 O3 C20 155.6(3) yes
ZR1 O4 C46 131.4(3) yes
ZR1 O4 C27 117.3(3) yes
C27 O4 C46 111.2(4) yes
O1 C1 C6 118.6(5) yes
O1 C1 C2 120.5(5) yes
C2 C1 C6 120.9(5) yes
C1 C2 C28 118.7(5) yes
C1 C2 C3 119.0(5) yes
C3 C2 C28 122.2(5) yes
C2 C3 C4 121.8(5) yes
C3 C4 C29 121.9(5) yes
C3 C4 C5 117.6(5) yes
C5 C4 C29 120.3(5) yes
C4 C5 C6 121.8(5) yes
C1 C6 C5 118.7(5) yes
C5 C6 C7 122.4(5) yes
C1 C6 C7 119.0(5) yes
C6 C7 C8 112.1(5) yes
C7 C8 C13 122.3(5) yes
C7 C8 C9 119.2(5) yes
C9 C8 C13 118.6(5) yes
C8 C9 C10 121.5(6) yes
C9 C10 C33 121.4(5) yes
C9 C10 C11 117.8(5) yes
C11 C10 C33 120.7(5) yes
C10 C11 C12 122.6(5) yes
C11 C12 C14 119.0(5) yes
C11 C12 C13 117.0(5) yes
C13 C12 C14 124.0(5) yes
C8 C13 C12 122.4(6) yes
O2 C13 C12 118.2(5) yes
O2 C13 C8 119.3(5) yes
C12 C14 C15 111.5(5) yes
C14 C15 C20 120.2(5) yes
C14 C15 C16 120.9(5) yes
C16 C15 C20 118.8(5) yes
C15 C16 C17 121.5(5) yes
C16 C17 C37 119.0(6) yes
C16 C17 C18 117.6(5) yes
C18 C17 C37 123.3(6) yes
C17 C18 C19 123.1(6) yes
C18 C19 C21 121.4(5) yes
C18 C19 C20 117.2(6) yes
C20 C19 C21 120.9(5) yes
C15 C20 C19 121.8(5) yes
O3 C20 C19 118.2(5) yes
O3 C20 C15 120.0(5) yes
C19 C21 C22 112.6(5) yes
C21 C22 C27 122.7(5) yes
C21 C22 C23 119.8(5) yes
C23 C22 C27 117.4(5) yes
C22 C23 C24 122.8(6) yes
C23 C24 C41 121.8(5) yes
C23 C24 C25 117.5(5) yes
C25 C24 C41 120.7(5) yes
C24 C25 C26 121.3(5) yes
C25 C26 C28 118.4(5) yes
C25 C26 C27 118.6(6) yes
C27 C26 C28 123.0(5) yes
C22 C27 C26 122.3(6) yes
O4 C27 C26 119.1(5) yes
O4 C27 C22 118.5(5) yes
C2 C28 C26 113.1(5) yes
C4 C29 C32 106.5(5) yes
C4 C29 C31 112.5(6) yes
C4 C29 C30 112.8(5) yes
C31 C29 C32 108.2(7) yes
C30 C29 C32 104.9(6) yes
C30 C29 C31 111.4(6) yes
C10 C33 C36 107.6(5) yes
C10 C33 C35 111.9(6) yes
C10 C33 C34 110.3(5) yes
C35 C33 C36 109.8(6) yes
C34 C33 C36 108.5(5) yes
C34 C33 C35 108.7(6) yes
C17 C37 C40 109.0(5) yes
C17 C37 C39 111.8(5) yes
C17 C37 C38 109.3(5) yes
C39 C37 C40 109.1(5) yes
C38 C37 C40 109.6(5) yes
C38 C37 C39 108.1(5) yes
C24 C41 C44 111.0(6) yes
C24 C41 C43 108.3(5) yes
C24 C41 C42 111.3(5) yes
C43 C41 C44 109.4(5) yes
C42 C41 C44 107.8(5) yes
C42 C41 C43 109.0(5) yes
ZR1 C47 C55 156.1(4) yes
ZR1 C47 C48 73.3(4) yes
C48 C47 C55 130.6(6) yes
ZR1 C48 C47 71.6(4) yes
C47 C48 C49 131.9(6) yes
ZR1 C48 C49 156.6(4) yes
C48 C49 C54 120.9(5) yes
C48 C49 C50 121.6(5) yes
C50 C49 C54 117.5(5) yes
C49 C50 C51 121.3(6) yes
C50 C51 C52 120.1(6) yes
C51 C52 C53 120.0(6) yes
C52 C53 C54 120.3(6) yes
C49 C54 C53 120.9(6) yes
C47 C55 C60 122.3(5) yes
C47 C55 C56 119.9(6) yes
C56 C55 C60 117.8(6) yes
C55 C56 C57 121.2(8) yes
C56 C57 C58 120.8(7) yes
C57 C58 C59 118.4(8) yes
C58 C59 C60 121.6(9) yes
C55 C60 C59 120.3(6) yes
C66 C61A C67 114.3(6) yes
C65B C61A C67 57.2(7) yes
C65B C61A C66 57.3(5) yes
C63B C61A C67 60.6(8) yes
C63B C61A C66 174.9(9) yes
C63B C61A C65B 117.7(9) yes
C62 C61A C67 125.6(6) yes
C62 C61A C66 120.1(5) yes
C62 C61A C65B 175.2(9) yes
C62 C61A C63B 65.0(8) yes
C61B C61A C67 180(1) yes
C61B C61A C66 65.4(8) yes
C61B C61A C65B 123(1) yes
C61B C61A C63B 120(1) yes
C61B C61A C62 54.6(8) yes
C61A C61B C66 54.4(7) yes
C61A C61B C65A 109(1) yes
C61A C61B C64 169(2) yes
C61A C61B C63A 125(1) yes
C61A C61B C62 59.2(9) yes
C65A C61B C66 54.6(7) yes
C64 C61B C66 114(1) yes
C64 C61B C65A 59.5(9) yes
C63A C61B C66 180(2) yes
C63A C61B C65A 126(1) yes
C63A C61B C64 66(1) yes
C62 C61B C66 114(1) yes
C62 C61B C65A 168(2) yes
C62 C61B C64 132(2) yes
C62 C61B C63A 66(1) yes
C61A C62 C61B 66.2(9) yes
C61B C62 C63B 117(1) yes
C61B C62 C63A 53.8(9) yes
C61A C62 C63B 51.1(6) yes
C61A C62 C63A 120.0(6) yes
C63A C62 C63B 171.1(8) yes
C61B C63A C62 60.1(9) yes
C62 C63A C64 120.0(6) yes
C61B C63A C64 59.8(9) yes
C61A C63B C62 63.9(8) yes
C62 C63B C67 133(1) yes
C61A C63B C67 69.4(8) yes
C61B C64 C63A 54.0(9) yes
C63A C64 C65A 120.1(6) yes
C61B C64 C65A 66.1(9) yes
C61B C65A C64 54.4(8) yes
C64 C65A C66 120.0(5) yes
C61B C65A C66 65.6(8) yes
C61A C65B C67 61.3(8) yes
C61A C65B C66 58.2(7) yes
C66 C65B C67 119(1) yes
C65A C66 C65B 173.9(9) yes
C61B C66 C65B 124.4(9) yes
C61B C66 C65A 59.8(7) yes
C61A C66 C65B 64.5(6) yes
C61A C66 C65A 119.9(4) yes
C61A C66 C61B 60.1(8) yes
C63B C67 C65B 111(1) yes
C61A C67 C65B 61.5(7) yes
C61A C67 C63B 50.0(7) yes
C73 C68 C74 119.4(9) yes
C69 C68 C74 122.7(9) yes
C69 C68 C73 117.8(8) yes
C68 C69 C70 120.9(9) yes
C69 C70 C71 121.3(9) yes
C70 C71 C72 119(1) yes
C71 C72 C73 120(1) yes
C68 C73 C72 120.6(9) yes
C80 C75 C81 121(1) yes
C76 C75 C81 120(1) yes
C76 C75 C80 119(1) yes
C75 C76 C77 122(1) yes
C76 C77 C78 120(1) yes
C77 C78 C79 117.7(9) yes
C78 C79 C80 122.2(8) yes
C75 C80 C79 119.7(9) yes
C87 C82 C88 117(1) yes
C83 C82 C88 124(1) yes
C83 C82 C87 120(1) yes
C82 C83 C84 120(1) yes
C83 C84 C85 123(1) yes
C84 C85 C86 120(1) yes
C85 C86 C87 117(1) yes
C82 C87 C86 120(1) yes
C94 C89 C95 119(1) yes
C90 C89 C95 120(1) yes
C90 C89 C94 120.0(9) yes
C89 C90 C91 120.0(8) yes
C90 C91 C92 120.0(9) yes
C91 C92 C93 120.0(9) yes
C92 C93 C94 120.0(9) yes
C89 C94 C93 120.0(8) yes

loop_
_geom_bond_atom_site_label_1
_geom_bond_atom_site_label_2
_geom_bond_distance
_geom_bond_publ_flag
ZR1 O1 1.957(3) yes
ZR1 O2 2.316(4) yes
ZR1 O3 1.957(3) yes
ZR1 O4 2.311(4) yes
ZR1 C47 2.172(6) yes
ZR1 C48 2.192(6) yes
O1 C1 1.346(7) yes
O2 C13 1.411(7) yes
O2 C45 1.454(6) yes
O3 C20 1.372(7) yes
O4 C27 1.417(7) yes
O4 C46 1.458(7) yes
C1 C2 1.379(8) yes
C1 C6 1.408(8) yes
C2 C3 1.394(9) yes
C2 C28 1.509(8) yes
C3 C4 1.396(8) yes
C4 C5 1.401(8) yes
C4 C29 1.532(9) yes
C5 C6 1.385(8) yes
C6 C7 1.521(8) yes
C7 C8 1.530(8) yes
C8 C9 1.395(8) yes
C8 C13 1.383(8) yes
C9 C10 1.401(8) yes
C10 C11 1.391(9) yes
C10 C33 1.542(9) yes
C11 C12 1.403(8) yes
C12 C13 1.400(8) yes
C12 C14 1.513(8) yes
C14 C15 1.515(8) yes
C15 C16 1.411(8) yes
C15 C20 1.381(8) yes
C16 C17 1.402(8) yes
C17 C18 1.38(1) yes
C17 C37 1.529(8) yes
C18 C19 1.411(8) yes
C19 C20 1.405(9) yes
C19 C21 1.509(9) yes
C21 C22 1.512(8) yes
C22 C23 1.392(8) yes
C22 C27 1.398(8) yes
C23 C24 1.391(8) yes
C24 C25 1.413(8) yes
C24 C41 1.539(8) yes
C25 C26 1.395(8) yes
C26 C27 1.384(8) yes
C26 C28 1.525(8) yes
C29 C30 1.499(9) yes
C29 C31 1.50(1) yes
C29 C32 1.57(1) yes
C33 C34 1.555(8) yes
C33 C35 1.50(0) yes
C33 C36 1.52(1) yes
C37 C38 1.531(9) yes
C37 C39 1.548(9) yes
C37 C40 1.533(9) yes
C41 C42 1.533(9) yes
C41 C43 1.52(1) yes
C41 C44 1.526(9) yes
C47 C48 1.318(9) yes
C47 C55 1.478(9) yes
C48 C49 1.477(8) yes
C49 C50 1.403(9) yes
C49 C54 1.393(8) yes
C50 C51 1.384(8) yes
C51 C52 1.391(8) yes
C52 C53 1.360(9) yes
C53 C54 1.408(9) yes
C55 C56 1.40(1) yes
C55 C60 1.388(8) yes
C56 C57 1.388(9) yes
C57 C58 1.38(1) yes
C58 C59 1.38(1) yes
C59 C60 1.39(1) yes
C61A C61B 1.48(1) yes
C61A C62 1.390(8) yes
C61A C63B 1.21(1) yes
C61A C65B 1.47(1) yes
C61A C66 1.389(8) yes
C61A C67 1.47(1) yes
C61B C62 1.32(2) yes
C61B C63A 1.23(2) yes
C61B C64 1.31(1) yes
C61B C65A 1.47(2) yes
C61B C66 1.55(2) yes
C62 C63A 1.391(9) yes
C62 C63B 1.40(1) yes
C63A C64 1.389(8) yes
C63B C67 1.37(1) yes
C64 C65A 1.390(8) yes
C65A C66 1.391(8) yes
C65B C66 1.38(1) yes
C65B C67 1.41(1) yes
C68 C69 1.39(1) yes
C68 C73 1.37(1) yes
C68 C74 1.49(1) yes
C69 C70 1.36(1) yes
C70 C71 1.35(1) yes
C71 C72 1.38(1) yes
C72 C73 1.39(1) yes
C75 C76 1.37(2) yes
C75 C80 1.39(1) yes
C75 C81 1.47(1) yes
C76 C77 1.37(2) yes
C77 C78 1.39(1) yes
C78 C79 1.38(1) yes
C79 C80 1.36(1) yes
C82 C83 1.34(1) yes
C82 C87 1.37(1) yes
C82 C88 1.49(1) yes
C83 C84 1.35(2) yes
C84 C85 1.32(2) yes
C85 C86 1.38(2) yes
C86 C87 1.40(1) yes
C89 C90 1.39(1) yes
C89 C94 1.39(1) yes
C89 C95 1.53(2) yes
C90 C91 1.39(1) yes
C91 C92 1.39(1) yes
C92 C93 1.39(1) yes
C93 C94 1.39(1) yes
